data_2237813
loop_
_publ_author_name
'Such\'a, Veronika'
'Kuch\'ar, Juraj'
'Harms, Klaus'

_publ_section_title
;
 Tetraammine-2\k^4^<i>C</i>-\m-cyanido-1:2\k^2^<i>C</i>:<i>N</i>-tricyanido-1\k^3^<i>C</i>-copper(II)palladium(II)
;
_journal_coeditor_code FF2104
_journal_issue 5
_journal_name_full 'Acta Crystallographica Section E'
_journal_page_first i32
_journal_paper_doi 10.1107/S1600536813011033
_journal_volume 69
_journal_year 2013
_chemical_formula_iupac '[Cu Pd (C N)4 (N H3)4]'
_chemical_formula_moiety 'C4 H12 Cu N8 Pd'
_chemical_formula_sum 'C4 H12 Cu N8 Pd'
_chemical_formula_weight 342.17
_chemical_name_systematic
Tetraammine-2\k^4^<i>C</i>-\m-cyanido-1:2\k^2^<i>C</i>:<i>N</i>-tricyanido-1\k^3^<i>C</i>-copper(II)palladium(II)
_space_group_IT_number 62
_symmetry_cell_setting orthorhombic
_symmetry_space_group_name_Hall '-P 2ac 2n'
_symmetry_space_group_name_H-M 'P n m a'
_atom_sites_solution_hydrogens geom
_atom_sites_solution_primary direct
_atom_sites_solution_secondary difmap
_audit_creation_method SHELXL-97
_cell_angle_alpha 90.00
_cell_angle_beta 90.00
_cell_angle_gamma 90.00
_cell_formula_units_Z 4
_cell_length_a 14.5204(9)
_cell_length_b 7.2358(5)
_cell_length_c 10.3955(6)
_cell_measurement_reflns_used 1245
_cell_measurement_temperature 100(2)
_cell_measurement_theta_max 26.74
_cell_measurement_theta_min 2.41
_cell_volume 1092.22(12)
_computing_cell_refinement 'XAREA (Stoe & Cie, 2002)'
_computing_data_collection 'XAREA (Stoe & Cie, 2002)'
_computing_data_reduction 'XAREA (Stoe & Cie, 2002)'
_computing_molecular_graphics 'DIAMOND (Crystal Impact, 2009)'
_computing_publication_material 'SHELXL97 (Sheldrick, 2008)'
_computing_structure_refinement 'SHELXL97 (Sheldrick, 2008)'
_computing_structure_solution 'SHELXS97 (Sheldrick, 2008)'
_diffrn_ambient_temperature 100(2)
_diffrn_detector_area_resol_mean 150
_diffrn_measured_fraction_theta_full 0.998
_diffrn_measured_fraction_theta_max 0.998
_diffrn_measurement_device_type 'Stoe IPDS-II'
_diffrn_measurement_method '\w scans'
_diffrn_radiation_monochromator graphite
_diffrn_radiation_source 'fine-focus sealed tube'
_diffrn_radiation_type MoK\a
_diffrn_radiation_wavelength 0.71073
_diffrn_reflns_av_R_equivalents 0.0322
_diffrn_reflns_av_sigmaI/netI 0.0247
_diffrn_reflns_limit_h_max 17
_diffrn_reflns_limit_h_min -16
_diffrn_reflns_limit_k_max 8
_diffrn_reflns_limit_k_min -8
_diffrn_reflns_limit_l_max 12
_diffrn_reflns_limit_l_min -10
_diffrn_reflns_number 4036
_diffrn_reflns_theta_full 24.99
_diffrn_reflns_theta_max 24.99
_diffrn_reflns_theta_min 2.41
_diffrn_standards_number 0
_exptl_absorpt_coefficient_mu 3.571
_exptl_absorpt_correction_T_max 0.6461
_exptl_absorpt_correction_T_min 0.3320
_exptl_absorpt_correction_type multi-scan
_exptl_absorpt_process_details '(Blessing, 1995)'
_exptl_crystal_colour blue
_exptl_crystal_density_diffrn 2.081
_exptl_crystal_density_method 'not measured'
_exptl_crystal_description needle
_exptl_crystal_F_000 668
_exptl_crystal_size_max 0.3
_exptl_crystal_size_mid 0.1
_exptl_crystal_size_min 0.1
_refine_diff_density_max 0.541
_refine_diff_density_min -1.257
_refine_ls_extinction_method none
_refine_ls_goodness_of_fit_ref 1.004
_refine_ls_hydrogen_treatment constr
_refine_ls_matrix_type full
_refine_ls_number_parameters 81
_refine_ls_number_reflns 1051
_refine_ls_number_restraints 0
_refine_ls_restrained_S_all 1.004
_refine_ls_R_factor_all 0.0278
_refine_ls_R_factor_gt 0.0247
_refine_ls_shift/su_max 0.001
_refine_ls_shift/su_mean 0.000
_refine_ls_structure_factor_coef Fsqd
_refine_ls_weighting_details 'calc w=1/[\s^2^(Fo^2^)+(0.0469P)^2^+0.0000P] where P=(Fo^2^+2Fc^2^)/3'
_refine_ls_weighting_scheme calc
_refine_ls_wR_factor_gt 0.0604
_refine_ls_wR_factor_ref 0.0611
_reflns_number_gt 958
_reflns_number_total 1051
_reflns_threshold_expression I>2sigma(I)
_cod_data_source_file ff2104.cif
_cod_data_source_block I
_cod_database_code 2237813
_cod_database_fobs_code 2237813

loop_
_symmetry_equiv_pos_as_xyz
'x, y, z'
'-x+1/2, -y, z+1/2'
'x+1/2, -y+1/2, -z+1/2'
'-x, y+1/2, -z'
'-x, -y, -z'
'x-1/2, y, -z-1/2'
'-x-1/2, y-1/2, z-1/2'
'x, -y-1/2, z'

loop_
_atom_site_type_symbol
_atom_site_label
_atom_site_fract_x
_atom_site_fract_y
_atom_site_fract_z
_atom_site_U_iso_or_equiv
_atom_site_adp_type
_atom_site_calc_flag
_atom_site_refinement_flags
_atom_site_occupancy
_atom_site_symmetry_multiplicity
Pd Pd1 0.48951(2) 0.2500 0.01963(3) 0.01617(14) Uani d S 1 2
Cu Cu1 0.80131(4) 0.2500 -0.13557(5) 0.01636(17) Uani d S 1 2
N N1 0.5331(3) 0.2500 -0.2768(4) 0.0219(8) Uani d S 1 2
N N2 0.4665(3) 0.2500 0.3197(4) 0.0245(8) Uani d S 1 2
N N3 0.2732(3) 0.2500 -0.0018(4) 0.0199(8) Uani d S 1 2
N N4 0.7043(3) 0.2500 0.0495(4) 0.0204(8) Uani d S 1 2
C C1 0.5119(3) 0.2500 -0.1707(5) 0.0204(10) Uani d S 1 2
C C2 0.4741(3) 0.2500 0.2100(5) 0.0198(9) Uani d S 1 2
C C3 0.3529(3) 0.2500 0.0004(4) 0.0189(9) Uani d S 1 2
C C4 0.6252(3) 0.2500 0.0423(4) 0.0193(9) Uani d S 1 2
N N5 0.73048(18) 0.4477(4) -0.2315(3) 0.0201(5) Uani d . 1 1
H H5A 0.6749 0.4019 -0.2563 0.030 Uiso calc R 1 1
H H5B 0.7630 0.4831 -0.3022 0.030 Uiso calc R 1 1
H H5C 0.7217 0.5469 -0.1791 0.030 Uiso calc R 1 1
N N6 0.88190(18) 0.4483(3) -0.0588(3) 0.0201(5) Uani d . 1 1
H H6A 0.8470 0.5492 -0.0400 0.030 Uiso calc R 1 1
H H6B 0.9265 0.4801 -0.1162 0.030 Uiso calc R 1 1
H H6C 0.9086 0.4050 0.0145 0.030 Uiso calc R 1 1

loop_
_atom_site_aniso_label
_atom_site_aniso_U_11
_atom_site_aniso_U_22
_atom_site_aniso_U_33
_atom_site_aniso_U_12
_atom_site_aniso_U_13
_atom_site_aniso_U_23
Pd1 0.0149(2) 0.01665(19) 0.0170(2) 0.000 -0.00032(13) 0.000
Cu1 0.0168(3) 0.0143(2) 0.0180(3) 0.000 -0.0003(2) 0.000
N1 0.022(2) 0.0249(18) 0.019(2) 0.000 -0.0015(18) 0.000
N2 0.026(2) 0.0241(18) 0.023(2) 0.000 0.0010(19) 0.000
N3 0.020(2) 0.0185(17) 0.021(2) 0.000 -0.0030(17) 0.000
N4 0.018(2) 0.0222(17) 0.021(2) 0.000 0.0015(16) 0.000
C1 0.014(2) 0.017(2) 0.029(3) 0.000 -0.005(2) 0.000
C2 0.015(2) 0.0184(19) 0.026(3) 0.000 0.000(2) 0.000
C3 0.024(3) 0.0148(18) 0.018(2) 0.000 -0.002(2) 0.000
C4 0.028(3) 0.0125(18) 0.017(2) 0.000 -0.001(2) 0.000
N5 0.0212(13) 0.0188(11) 0.0201(13) -0.0018(11) 0.0011(11) -0.0012(10)
N6 0.0178(13) 0.0198(11) 0.0227(13) 0.0003(10) 0.0023(11) 0.0009(11)

loop_
_atom_type_symbol
_atom_type_description
_atom_type_scat_dispersion_real
_atom_type_scat_dispersion_imag
_atom_type_scat_source
C C 0.0033 0.0016 'International Tables Vol C Tables 4.2.6.8 and 6.1.1.4'
H H 0.0000 0.0000 'International Tables Vol C Tables 4.2.6.8 and 6.1.1.4'
N N 0.0061 0.0033 'International Tables Vol C Tables 4.2.6.8 and 6.1.1.4'
Cu Cu 0.3201 1.2651 'International Tables Vol C Tables 4.2.6.8 and 6.1.1.4'
Pd Pd -0.9988 1.0072 'International Tables Vol C Tables 4.2.6.8 and 6.1.1.4'

loop_
_geom_angle_atom_site_label_1
_geom_angle_atom_site_label_2
_geom_angle_atom_site_label_3
_geom_angle_site_symmetry_1
_geom_angle_site_symmetry_3
_geom_angle
C4 Pd1 C2 . . 89.63(18)
C4 Pd1 C3 . . 178.93(18)
C2 Pd1 C3 . . 89.31(17)
C4 Pd1 C1 . . 87.49(17)
C2 Pd1 C1 . . 177.11(17)
C3 Pd1 C1 . . 93.58(17)
N6 Cu1 N6 . 8_565 90.73(15)
N6 Cu1 N5 . 8_565 173.08(11)
N6 Cu1 N5 8_565 8_565 89.26(11)
N6 Cu1 N5 . . 89.26(11)
N6 Cu1 N5 8_565 . 173.08(11)
N5 Cu1 N5 8_565 . 89.91(15)
N6 Cu1 N4 . . 91.35(10)
N6 Cu1 N4 8_565 . 91.35(10)
N5 Cu1 N4 8_565 . 95.57(10)
N5 Cu1 N4 . . 95.57(10)
C4 N4 Cu1 . . 122.5(4)
N1 C1 Pd1 . . 173.7(4)
N2 C2 Pd1 . . 179.1(4)
N3 C3 Pd1 . . 175.4(4)
N4 C4 Pd1 . . 176.9(4)
Cu1 N5 H5A . . 109.5
Cu1 N5 H5B . . 109.5
H5A N5 H5B . . 109.5
Cu1 N5 H5C . . 109.5
H5A N5 H5C . . 109.5
H5B N5 H5C . . 109.5
Cu1 N6 H6A . . 109.5
Cu1 N6 H6B . . 109.5
H6A N6 H6B . . 109.5
Cu1 N6 H6C . . 109.5
H6A N6 H6C . . 109.5
H6B N6 H6C . . 109.5

loop_
_geom_bond_atom_site_label_1
_geom_bond_atom_site_label_2
_geom_bond_site_symmetry_2
_geom_bond_distance
_geom_bond_publ_flag
Pd1 C4 . 1.985(5) y
Pd1 C2 . 1.992(5) y
Pd1 C3 . 1.994(5) y
Pd1 C1 . 2.005(5) y
Cu1 N6 . 2.016(3) y
Cu1 N6 8_565 2.016(3) ?
Cu1 N5 8_565 2.024(3) ?
Cu1 N5 . 2.024(3) y
Cu1 N4 . 2.385(4) y
N1 C1 . 1.146(7) ?
N2 C2 . 1.145(6) ?
N3 C3 . 1.157(6) ?
N4 C4 . 1.150(6) ?
N5 H5A . 0.9100 ?
N5 H5B . 0.9100 ?
N5 H5C . 0.9100 ?
N6 H6A . 0.9100 ?
N6 H6B . 0.9100 ?
N6 H6C . 0.9100 ?

loop_
_geom_hbond_atom_site_label_D
_geom_hbond_atom_site_label_H
_geom_hbond_atom_site_label_A
_geom_hbond_site_symmetry_A
_geom_hbond_distance_DH
_geom_hbond_distance_HA
_geom_hbond_distance_DA
_geom_hbond_angle_DHA
N5 H5A N1 . 0.91 2.34 3.237(4) 167.4
N5 H5C N3 5_665 0.91 2.39 3.267(4) 162.3
N5 H5B N3 6_655 0.91 2.65 3.180(4) 118.1
N5 H5B N4 2_664 0.91 2.52 3.297(4) 144.0
N6 H6B N1 6_655 0.91 2.53 3.131(4) 123.8
N6 H6B N2 2_664 0.91 2.58 3.348(4) 142.0
N6 H6A N3 5_665 0.91 2.31 3.199(4) 164.7

loop_
_geom_torsion_atom_site_label_1
_geom_torsion_atom_site_label_2
_geom_torsion_atom_site_label_3
_geom_torsion_atom_site_label_4
_geom_torsion_site_symmetry_1
_geom_torsion
N6 Cu1 N4 C4 . 134.62(7)
N6 Cu1 N4 C4 8_565 -134.62(7)
N5 Cu1 N4 C4 8_565 -45.23(8)
N5 Cu1 N4 C4 . 45.23(8)
